data_4110261
loop_
_publ_author_name
'Sriparna Ray'
'Renu Mohan'
'Jay K. Singh'
'Manoja K. Samantaray'
'Mobin M. Shaikh'
'Dulal Panda'
'Prasenjit Ghosh'

_publ_section_title
;
 Anticancer and Antimicrobial Metallopharmaceutical Agents Based on
 Palladium, Gold, and Silver N-Heterocyclic Carbene Complexes
;
_journal_name_full 'Journal of the American Chemical Society'
_journal_page_first 15042
_journal_page_last 15053
_journal_paper_doi 10.1021/ja075889z
_journal_volume 129
_journal_year 2007
_chemical_formula_sum 'C19 H23 Cl2 N3 Pd'
_chemical_formula_weight 470.70
_chemical_name_systematic
;
 ?
;
_space_group_IT_number 14
_symmetry_cell_setting monoclinic
_symmetry_space_group_name_Hall '-P 2ybc'
_symmetry_space_group_name_H-M 'P 1 21/c 1'
_atom_sites_solution_hydrogens geom
_atom_sites_solution_primary direct
_atom_sites_solution_secondary difmap
_audit_creation_method SHELXL-97
_cell_angle_alpha 90.00
_cell_angle_beta 104.898(2)
_cell_angle_gamma 90.00
_cell_formula_units_Z 4
_cell_length_a 13.3056(3)
_cell_length_b 10.0597(3)
_cell_length_c 15.6576(3)
_cell_measurement_reflns_used 10118
_cell_measurement_temperature 150(2)
_cell_measurement_theta_max 32.4799
_cell_measurement_theta_min 3.0777
_cell_volume 2025.33(9)
_computing_cell_refinement 'CrysAlis RED, Oxford Diffraction Ltd.,'
_computing_data_collection 'CrysAlis CCD, Oxford Diffraction Ltd.,'
_computing_data_reduction 'CrysAlis RED, Oxford Diffraction Ltd.,'
_computing_molecular_graphics Ortep3
_computing_publication_material Shelx97
_computing_structure_refinement 'SHELXL-97 (Sheldrick, 1997)'
_computing_structure_solution 'SHELXS-97 (Sheldrick, 1997)'
_diffrn_ambient_temperature 150(2)
_diffrn_detector_area_resol_mean 15.9948
_diffrn_measured_fraction_theta_full 0.998
_diffrn_measured_fraction_theta_max 0.998
_diffrn_radiation_monochromator graphite
_diffrn_radiation_source 'Enhance (Mo) X-ray Source'
_diffrn_radiation_type MoK\a
_diffrn_radiation_wavelength 0.71073
_diffrn_reflns_av_R_equivalents 0.0189
_diffrn_reflns_av_sigmaI/netI 0.0177
_diffrn_reflns_limit_h_max 15
_diffrn_reflns_limit_h_min -15
_diffrn_reflns_limit_k_max 11
_diffrn_reflns_limit_k_min -11
_diffrn_reflns_limit_l_max 18
_diffrn_reflns_limit_l_min -16
_diffrn_reflns_number 11603
_diffrn_reflns_theta_full 25.00
_diffrn_reflns_theta_max 25.00
_diffrn_reflns_theta_min 3.09
_exptl_absorpt_coefficient_mu 1.187
_exptl_absorpt_correction_T_max 0.7887
_exptl_absorpt_correction_T_min 0.6955
_exptl_absorpt_correction_type multi-scan
_exptl_absorpt_process_details
;
CrysAlis RED, Oxford Diffraction Ltd.,
Version 1.171.29.9 (release 23-03-2006 CrysAlis171 .NET)
(compiled Mar 23 2006,23:39:28)
empirical absorption correction using spherical harmonics,
 implemented in SCALE3 ABSPACK scaling algorithm.
;
_exptl_crystal_colour yellow
_exptl_crystal_density_diffrn 1.544
_exptl_crystal_description block
_exptl_crystal_F_000 952
_exptl_crystal_size_max 0.33
_exptl_crystal_size_mid 0.26
_exptl_crystal_size_min 0.21
_refine_diff_density_max 0.490
_refine_diff_density_min -0.388
_refine_diff_density_rms 0.059
_refine_ls_extinction_method none
_refine_ls_goodness_of_fit_ref 1.055
_refine_ls_hydrogen_treatment riding
_refine_ls_matrix_type full
_refine_ls_number_parameters 229
_refine_ls_number_reflns 3563
_refine_ls_number_restraints 0
_refine_ls_restrained_S_all 1.055
_refine_ls_R_factor_all 0.0277
_refine_ls_R_factor_gt 0.0223
_refine_ls_shift/su_max 0.001
_refine_ls_shift/su_mean 0.000
_refine_ls_structure_factor_coef Fsqd
_refine_ls_weighting_details 'calc w=1/[\s^2^(Fo^2^)+(0.0350P)^2^+0.7080P] where P=(Fo^2^+2Fc^2^)/3'
_refine_ls_weighting_scheme calc
_refine_ls_wR_factor_gt 0.0563
_refine_ls_wR_factor_ref 0.0590
_reflns_number_gt 3110
_reflns_number_total 3563
_reflns_threshold_expression >2sigma(I)
_cod_data_source_file ja075889zsi20070806_105347.cif
_cod_data_source_block pg096
_cod_original_sg_symbol_H-M 'P 21/c'
_cod_database_code 4110261

loop_
_symmetry_equiv_pos_as_xyz
'x, y, z'
'-x, y+1/2, -z+1/2'
'-x, -y, -z'
'x, -y-1/2, z-1/2'

loop_
_atom_site_label
_atom_site_type_symbol
_atom_site_fract_x
_atom_site_fract_y
_atom_site_fract_z
_atom_site_U_iso_or_equiv
_atom_site_adp_type
_atom_site_occupancy
_atom_site_symmetry_multiplicity
_atom_site_calc_flag
_atom_site_refinement_flags
Pd1 Pd 0.721465(12) -0.093671(18) 0.409272(10) 0.02356(7) Uani 1 1 d .
Cl1 Cl 0.57249(4) -0.17261(6) 0.44193(3) 0.02911(14) Uani 1 1 d .
Cl2 Cl 0.86673(5) -0.03123(9) 0.36556(4) 0.0518(2) Uani 1 1 d .
N1 N 0.63910(14) -0.20829(19) 0.22527(11) 0.0260(4) Uani 1 1 d .
N2 N 0.73122(15) -0.3446(2) 0.32012(12) 0.0327(5) Uani 1 1 d .
N3 N 0.75558(14) 0.0385(2) 0.51751(12) 0.0259(4) Uani 1 1 d .
C1 C 0.69329(16) -0.2199(2) 0.31099(14) 0.0262(5) Uani 1 1 d .
C2 C 0.7014(2) -0.4123(3) 0.24114(16) 0.0384(6) Uani 1 1 d .
H2 H 0.7176 -0.4999 0.2308 0.046 Uiso 1 1 calc R
C3 C 0.64470(18) -0.3274(3) 0.18203(15) 0.0335(6) Uani 1 1 d .
H3 H 0.6145 -0.3452 0.1227 0.040 Uiso 1 1 calc R
C4 C 0.58247(19) -0.0906(2) 0.17707(15) 0.0286(5) Uani 1 1 d .
C5 C 0.5794(2) 0.0254(3) 0.23817(15) 0.0374(6) Uani 1 1 d .
H5A H 0.5480 -0.0026 0.2840 0.056 Uiso 1 1 calc R
H5B H 0.5392 0.0964 0.2051 0.056 Uiso 1 1 calc R
H5C H 0.6489 0.0558 0.2641 0.056 Uiso 1 1 calc R
C6 C 0.4720(2) -0.1356(3) 0.13250(19) 0.0458(7) Uani 1 1 d .
H6A H 0.4743 -0.2072 0.0925 0.069 Uiso 1 1 calc R
H6B H 0.4336 -0.0626 0.1004 0.069 Uiso 1 1 calc R
H6C H 0.4386 -0.1655 0.1766 0.069 Uiso 1 1 calc R
C7 C 0.6396(2) -0.0488(3) 0.10824(17) 0.0448(7) Uani 1 1 d .
H7A H 0.7090 -0.0215 0.1376 0.067 Uiso 1 1 calc R
H7B H 0.6033 0.0238 0.0740 0.067 Uiso 1 1 calc R
H7C H 0.6423 -0.1225 0.0700 0.067 Uiso 1 1 calc R
C8 C 0.7927(2) -0.4028(3) 0.40398(16) 0.0393(6) Uani 1 1 d .
H8A H 0.7472 -0.4546 0.4305 0.047 Uiso 1 1 calc R
H8B H 0.8221 -0.3317 0.4446 0.047 Uiso 1 1 calc R
C9 C 0.87912(17) -0.4903(2) 0.39072(14) 0.0292(5) Uani 1 1 d .
C10 C 0.8908(2) -0.6172(3) 0.42446(19) 0.0440(7) Uani 1 1 d .
H10 H 0.8432 -0.6499 0.4536 0.053 Uiso 1 1 calc R
C11 C 0.9728(2) -0.6975(3) 0.4156(2) 0.0535(8) Uani 1 1 d .
H11 H 0.9806 -0.7826 0.4396 0.064 Uiso 1 1 calc R
C12 C 1.0421(2) -0.6504(3) 0.37146(19) 0.0484(7) Uani 1 1 d .
H12 H 1.0967 -0.7037 0.3649 0.058 Uiso 1 1 calc R
C13 C 1.0307(2) -0.5250(3) 0.33715(18) 0.0477(7) Uani 1 1 d .
H13 H 1.0777 -0.4928 0.3073 0.057 Uiso 1 1 calc R
C14 C 0.9497(2) -0.4458(3) 0.34653(17) 0.0389(6) Uani 1 1 d .
H14 H 0.9425 -0.3606 0.3226 0.047 Uiso 1 1 calc R
C15 C 0.85427(18) 0.0603(3) 0.56425(15) 0.0316(5) Uani 1 1 d .
H15 H 0.9078 0.0155 0.5482 0.038 Uiso 1 1 calc R
C16 C 0.87895(18) 0.1463(3) 0.63484(15) 0.0327(5) Uani 1 1 d .
H16 H 0.9479 0.1577 0.6664 0.039 Uiso 1 1 calc R
C17 C 0.80092(19) 0.2155(2) 0.65859(15) 0.0338(6) Uani 1 1 d .
H17 H 0.8161 0.2750 0.7056 0.041 Uiso 1 1 calc R
C18 C 0.69934(19) 0.1940(2) 0.61055(15) 0.0316(5) Uani 1 1 d .
H18 H 0.6448 0.2391 0.6248 0.038 Uiso 1 1 calc R
C19 C 0.67990(18) 0.1048(2) 0.54119(15) 0.0264(5) Uani 1 1 d .
H19 H 0.6114 0.0902 0.5097 0.032 Uiso 1 1 calc R

loop_
_atom_site_aniso_label
_atom_site_aniso_U_11
_atom_site_aniso_U_22
_atom_site_aniso_U_33
_atom_site_aniso_U_23
_atom_site_aniso_U_13
_atom_site_aniso_U_12
Pd1 0.01876(10) 0.03391(12) 0.01730(10) -0.00429(7) 0.00337(7) 0.00012(7)
Cl1 0.0284(3) 0.0385(3) 0.0212(3) -0.0032(2) 0.0077(2) -0.0066(2)
Cl2 0.0300(3) 0.0890(6) 0.0419(4) -0.0232(4) 0.0194(3) -0.0195(4)
N1 0.0269(9) 0.0324(11) 0.0173(9) -0.0009(8) 0.0032(7) 0.0057(8)
N2 0.0331(10) 0.0426(13) 0.0195(9) -0.0024(9) 0.0014(8) 0.0144(10)
N3 0.0233(9) 0.0318(10) 0.0217(9) 0.0004(8) 0.0039(7) -0.0017(8)
C1 0.0210(10) 0.0372(13) 0.0207(10) -0.0002(10) 0.0061(8) 0.0025(10)
C2 0.0477(15) 0.0387(15) 0.0256(13) -0.0073(11) 0.0034(11) 0.0133(12)
C3 0.0387(13) 0.0400(15) 0.0187(11) -0.0062(10) 0.0019(10) 0.0074(11)
C4 0.0337(13) 0.0296(13) 0.0204(11) 0.0038(9) 0.0032(9) 0.0035(10)
C5 0.0507(15) 0.0348(14) 0.0257(12) 0.0045(11) 0.0083(11) 0.0124(12)
C6 0.0366(14) 0.0431(16) 0.0491(16) 0.0068(13) -0.0045(12) 0.0054(13)
C7 0.0702(19) 0.0370(15) 0.0326(14) -0.0033(12) 0.0227(13) -0.0099(14)
C8 0.0420(15) 0.0516(17) 0.0217(12) 0.0031(11) 0.0033(11) 0.0176(13)
C9 0.0281(12) 0.0332(14) 0.0222(11) 0.0002(10) -0.0009(9) 0.0049(10)
C10 0.0383(15) 0.0488(18) 0.0441(16) 0.0121(13) 0.0092(12) 0.0025(13)
C11 0.0527(17) 0.0383(17) 0.0621(19) 0.0112(14) 0.0010(15) 0.0138(14)
C12 0.0371(15) 0.0581(19) 0.0450(16) -0.0151(15) 0.0014(12) 0.0189(14)
C13 0.0345(14) 0.069(2) 0.0414(15) -0.0069(15) 0.0125(12) -0.0057(14)
C14 0.0405(15) 0.0379(15) 0.0377(14) 0.0000(12) 0.0088(12) -0.0021(12)
C15 0.0249(12) 0.0425(15) 0.0265(12) -0.0029(11) 0.0052(10) -0.0031(11)
C16 0.0283(12) 0.0403(14) 0.0262(12) -0.0016(11) 0.0010(10) -0.0096(11)
C17 0.0442(14) 0.0281(13) 0.0272(12) -0.0045(10) 0.0056(10) -0.0073(11)
C18 0.0374(13) 0.0232(12) 0.0335(13) -0.0033(10) 0.0079(10) 0.0022(11)
C19 0.0260(11) 0.0270(12) 0.0247(11) 0.0022(9) 0.0038(9) 0.0002(10)

loop_
_atom_type_symbol
_atom_type_description
_atom_type_scat_dispersion_real
_atom_type_scat_dispersion_imag
_atom_type_scat_source
C C 0.0033 0.0016 'International Tables Vol C Tables 4.2.6.8 and 6.1.1.4'
H H 0.0000 0.0000 'International Tables Vol C Tables 4.2.6.8 and 6.1.1.4'
N N 0.0061 0.0033 'International Tables Vol C Tables 4.2.6.8 and 6.1.1.4'
Cl Cl 0.1484 0.1585 'International Tables Vol C Tables 4.2.6.8 and 6.1.1.4'
Pd Pd -0.9988 1.0072 'International Tables Vol C Tables 4.2.6.8 and 6.1.1.4'

loop_
_geom_angle_atom_site_label_1
_geom_angle_atom_site_label_2
_geom_angle_atom_site_label_3
_geom_angle
C1 Pd1 N3 178.21(8)
C1 Pd1 Cl2 87.07(7)
N3 Pd1 Cl2 92.48(5)
C1 Pd1 Cl1 87.09(6)
N3 Pd1 Cl1 93.36(5)
Cl2 Pd1 Cl1 174.15(2)
C1 N1 C3 109.10(18)
C1 N1 C4 129.56(19)
C3 N1 C4 121.31(17)
C1 N2 C2 110.62(19)
C1 N2 C8 124.8(2)
C2 N2 C8 124.6(2)
C19 N3 C15 117.8(2)
C19 N3 Pd1 121.00(15)
C15 N3 Pd1 121.16(16)
N2 C1 N1 105.94(19)
N2 C1 Pd1 122.06(15)
N1 C1 Pd1 132.00(18)
C3 C2 N2 106.6(2)
C3 C2 H2 126.7
N2 C2 H2 126.7
C2 C3 N1 107.7(2)
C2 C3 H3 126.1
N1 C3 H3 126.1
N1 C4 C5 112.45(18)
N1 C4 C6 107.23(19)
C5 C4 C6 109.8(2)
N1 C4 C7 107.2(2)
C5 C4 C7 109.4(2)
C6 C4 C7 110.8(2)
C4 C5 H5A 109.5
C4 C5 H5B 109.5
H5A C5 H5B 109.5
C4 C5 H5C 109.5
H5A C5 H5C 109.5
H5B C5 H5C 109.5
C4 C6 H6A 109.5
C4 C6 H6B 109.5
H6A C6 H6B 109.5
C4 C6 H6C 109.5
H6A C6 H6C 109.5
H6B C6 H6C 109.5
C4 C7 H7A 109.5
C4 C7 H7B 109.5
H7A C7 H7B 109.5
C4 C7 H7C 109.5
H7A C7 H7C 109.5
H7B C7 H7C 109.5
N2 C8 C9 112.2(2)
N2 C8 H8A 109.2
C9 C8 H8A 109.2
N2 C8 H8B 109.2
C9 C8 H8B 109.2
H8A C8 H8B 107.9
C10 C9 C14 118.1(2)
C10 C9 C8 120.3(2)
C14 C9 C8 121.5(2)
C9 C10 C11 120.9(3)
C9 C10 H10 119.5
C11 C10 H10 119.5
C12 C11 C10 119.7(3)
C12 C11 H11 120.2
C10 C11 H11 120.2
C13 C12 C11 119.8(3)
C13 C12 H12 120.1
C11 C12 H12 120.1
C12 C13 C14 120.2(3)
C12 C13 H13 119.9
C14 C13 H13 119.9
C9 C14 C13 121.2(3)
C9 C14 H14 119.4
C13 C14 H14 119.4
N3 C15 C16 122.5(2)
N3 C15 H15 118.8
C16 C15 H15 118.8
C15 C16 C17 119.6(2)
C15 C16 H16 120.2
C17 C16 H16 120.2
C16 C17 C18 118.2(2)
C16 C17 H17 120.9
C18 C17 H17 120.9
C19 C18 C17 119.2(2)
C19 C18 H18 120.4
C17 C18 H18 120.4
N3 C19 C18 122.7(2)
N3 C19 H19 118.7
C18 C19 H19 118.7

loop_
_geom_bond_atom_site_label_1
_geom_bond_atom_site_label_2
_geom_bond_distance
Pd1 C1 1.955(2)
Pd1 N3 2.1098(19)
Pd1 Cl2 2.2976(6)
Pd1 Cl1 2.3114(6)
N1 C1 1.355(3)
N1 C3 1.388(3)
N1 C4 1.499(3)
N2 C1 1.347(3)
N2 C2 1.378(3)
N2 C8 1.478(3)
N3 C19 1.337(3)
N3 C15 1.347(3)
C2 C3 1.340(3)
C2 H2 0.9300
C3 H3 0.9300
C4 C5 1.516(3)
C4 C6 1.525(3)
C4 C7 1.529(3)
C5 H5A 0.9600
C5 H5B 0.9600
C5 H5C 0.9600
C6 H6A 0.9600
C6 H6B 0.9600
C6 H6C 0.9600
C7 H7A 0.9600
C7 H7B 0.9600
C7 H7C 0.9600
C8 C9 1.504(3)
C8 H8A 0.9700
C8 H8B 0.9700
C9 C10 1.375(4)
C9 C14 1.376(4)
C10 C11 1.393(4)
C10 H10 0.9300
C11 C12 1.371(4)
C11 H11 0.9300
C12 C13 1.364(5)
C12 H12 0.9300
C13 C14 1.378(4)
C13 H13 0.9300
C14 H14 0.9300
C15 C16 1.375(3)
C15 H15 0.9300
C16 C17 1.378(4)
C16 H16 0.9300
C17 C18 1.384(3)
C17 H17 0.9300
C18 C19 1.381(3)
C18 H18 0.9300
C19 H19 0.9300

loop_
_geom_torsion_atom_site_label_1
_geom_torsion_atom_site_label_2
_geom_torsion_atom_site_label_3
_geom_torsion_atom_site_label_4
_geom_torsion
C1 Pd1 N3 C19 -143(3)
Cl2 Pd1 N3 C19 142.06(17)
Cl1 Pd1 N3 C19 -38.44(17)
C1 Pd1 N3 C15 38(3)
Cl2 Pd1 N3 C15 -37.05(18)
Cl1 Pd1 N3 C15 142.44(18)
C2 N2 C1 N1 -0.1(3)
C8 N2 C1 N1 -177.9(2)
C2 N2 C1 Pd1 -179.14(17)
C8 N2 C1 Pd1 3.1(3)
C3 N1 C1 N2 -0.2(2)
C4 N1 C1 N2 -178.3(2)
C3 N1 C1 Pd1 178.65(18)
C4 N1 C1 Pd1 0.6(4)
N3 Pd1 C1 N2 14(3)
Cl2 Pd1 C1 N2 89.50(18)
Cl1 Pd1 C1 N2 -90.17(18)
N3 Pd1 C1 N1 -164(3)
Cl2 Pd1 C1 N1 -89.2(2)
Cl1 Pd1 C1 N1 91.1(2)
C1 N2 C2 C3 0.4(3)
C8 N2 C2 C3 178.2(2)
N2 C2 C3 N1 -0.6(3)
C1 N1 C3 C2 0.5(3)
C4 N1 C3 C2 178.8(2)
C1 N1 C4 C5 -6.3(3)
C3 N1 C4 C5 175.8(2)
C1 N1 C4 C6 -127.1(2)
C3 N1 C4 C6 55.0(3)
C1 N1 C4 C7 114.0(2)
C3 N1 C4 C7 -63.9(3)
C1 N2 C8 C9 -141.4(2)
C2 N2 C8 C9 41.2(4)
N2 C8 C9 C10 -128.8(3)
N2 C8 C9 C14 52.6(3)
C14 C9 C10 C11 1.2(4)
C8 C9 C10 C11 -177.5(3)
C9 C10 C11 C12 -1.1(4)
C10 C11 C12 C13 0.6(4)
C11 C12 C13 C14 -0.2(4)
C10 C9 C14 C13 -0.8(4)
C8 C9 C14 C13 177.8(2)
C12 C13 C14 C9 0.3(4)
C19 N3 C15 C16 0.6(4)
Pd1 N3 C15 C16 179.70(18)
N3 C15 C16 C17 -1.2(4)
C15 C16 C17 C18 0.9(4)
C16 C17 C18 C19 0.0(4)
C15 N3 C19 C18 0.4(3)
Pd1 N3 C19 C18 -178.74(17)
C17 C18 C19 N3 -0.7(4)
